data_2013172
loop_
_publ_author_name
'Marek, Jarom\'ir'
'Vesel\'a, Dagmar'
'Li\<skov\'a, Margita'
'\<Zemli\<cka, Milan'

_publ_section_title
;
 Pomiferin
;
_journal_issue 3
_journal_name_full 'Acta Crystallographica Section C'
_journal_page_first o127
_journal_page_last o128
_journal_paper_doi 10.1107/S0108270103002300
_journal_volume 59
_journal_year 2003
_chemical_formula_moiety 'C25 H24 O6'
_chemical_formula_sum 'C25 H24 O6'
_chemical_formula_weight 420.44
_chemical_melting_point 470.5(5)
_chemical_name_common Pomiferin
_chemical_name_systematic
;
3-(3,4-dihydroxyphenyl)-5-hydroxy-8,8-dimethyl-6-(3-methylbut-2-enyl)-4H,8H-
pyrano[2,3-h]chromen-4-one
;
_space_group_IT_number 15
_symmetry_cell_setting monoclinic
_symmetry_space_group_name_Hall '-C 2yc'
_symmetry_space_group_name_H-M 'C 1 2/c 1'
_atom_sites_solution_hydrogens difmap
_atom_sites_solution_primary direct
_atom_sites_solution_secondary difmap
_audit_creation_method SHELXL97
_cell_angle_alpha 90
_cell_angle_beta 91.597(5)
_cell_angle_gamma 90
_cell_formula_units_Z 8
_cell_length_a 29.158(2)
_cell_length_b 13.9891(10)
_cell_length_c 9.9578(7)
_cell_measurement_reflns_used 2773
_cell_measurement_temperature 120(2)
_cell_measurement_theta_max 26.5
_cell_measurement_theta_min 3.3
_cell_volume 4060.2(5)
_computing_cell_refinement 'CrysAlisRED (Oxford Diffraction, 2002)'
_computing_data_collection 'CrysAlisCCD (Oxford Diffraction, 2002)'
_computing_data_reduction CrysAlisRED
_computing_molecular_graphics 'ORTEPIII (Johnson & Burnett, 1996)'
_computing_publication_material 'SHELXL97 and PARST (Nardelli, 1995)'
_computing_structure_refinement 'SHELXL97 (Sheldrick, 1997)'
_computing_structure_solution 'SHELXS97 (Sheldrick, 1990)'
_diffrn_ambient_temperature 120(2)
_diffrn_detector_area_resol_mean 16.3
_diffrn_measured_fraction_theta_full 1.00
_diffrn_measured_fraction_theta_max 1.00
_diffrn_measurement_device_type 'Kuma KM-4 CCD area-detector'
_diffrn_measurement_method \w
_diffrn_radiation_monochromator 'Enhance (Oxford Diffraction)'
_diffrn_radiation_source 'fine-focus sealed tube'
_diffrn_radiation_type MoK\a
_diffrn_radiation_wavelength 0.71073
_diffrn_reflns_av_R_equivalents 0.049
_diffrn_reflns_av_sigmaI/netI 0.039
_diffrn_reflns_limit_h_max 35
_diffrn_reflns_limit_h_min -35
_diffrn_reflns_limit_k_max 17
_diffrn_reflns_limit_k_min -16
_diffrn_reflns_limit_l_max 11
_diffrn_reflns_limit_l_min -12
_diffrn_reflns_number 11311
_diffrn_reflns_theta_full 25.75
_diffrn_reflns_theta_max 25.75
_diffrn_reflns_theta_min 3.31
_diffrn_standards_decay_% none
_diffrn_standards_number 0
_exptl_absorpt_coefficient_mu 0.098
_exptl_absorpt_correction_type none
_exptl_crystal_colour yellow
_exptl_crystal_density_diffrn 1.376
_exptl_crystal_density_meas ?
_exptl_crystal_density_method 'not measured'
_exptl_crystal_description prism
_exptl_crystal_F_000 1776
_exptl_crystal_size_max 0.5
_exptl_crystal_size_mid 0.5
_exptl_crystal_size_min 0.3
_refine_diff_density_max 0.21
_refine_diff_density_min -0.17
_refine_ls_extinction_coef 0.00147(19)
_refine_ls_extinction_expression Fc^*^=kFc[1+0.001xFc^2^\l^3^/sin(2\q)]^-1/4^
_refine_ls_extinction_method 'SHELXL97 (Sheldrick, 1997)'
_refine_ls_goodness_of_fit_ref 1.022
_refine_ls_hydrogen_treatment refall
_refine_ls_matrix_type full
_refine_ls_number_parameters 377
_refine_ls_number_reflns 3869
_refine_ls_number_restraints 0
_refine_ls_restrained_S_all 1.022
_refine_ls_R_factor_all 0.052
_refine_ls_R_factor_gt 0.042
_refine_ls_shift/su_max <0.001
_refine_ls_shift/su_mean 0.000
_refine_ls_structure_factor_coef Fsqd
_refine_ls_weighting_details 'calc w = 1/[\s^2^(Fo^2^)+(0.035P)^2^+4.0P] where P=(Fo^2^+2Fc^2^)/3'
_refine_ls_weighting_scheme calc
_refine_ls_wR_factor_gt 0.089
_refine_ls_wR_factor_ref 0.095
_reflns_number_gt 3409
_reflns_number_total 3869
_reflns_threshold_expression I>2\s(I)
_cod_data_source_file gg1154.cif
_cod_data_source_block I
_cod_depositor_comments
;
The following automatic conversions were performed:
'_geom_bond_publ_flag' value 'Yes' changed to 'yes' according to
'/home/saulius/struct/CIF-dictionaries/cif_core.dic' dictionary named
'cif_core.dic' version 2.4.1 from 2010-06-29 (15
times).

'_geom_bond_publ_flag' value 'No' changed to 'no' according to
'/home/saulius/struct/CIF-dictionaries/cif_core.dic' dictionary named
'cif_core.dic' version 2.4.1 from 2010-06-29 (43 times).

Automatic conversion script
Id: cif_fix_enum 1527 2010-12-29 10:47:43Z saulius 

The following automatic conversions were performed:

'_geom_bond_publ_flag' value 'Yes' changed to 'yes' according to
/home/saulius/struct/CIF-dictionaries/cif_core.dic dictionary named
'cif_core.dic' version 2.4.1 from 2010-06-29 (15
times).

'_geom_bond_publ_flag' value 'No' changed to 'no' according
to /home/saulius/struct/CIF-dictionaries/cif_core.dic dictionary
named 'cif_core.dic' version 2.4.1 from 2010-06-29 (43
times).

'_geom_angle_publ_flag' value 'Yes' changed to 'yes'
according to /home/saulius/struct/CIF-dictionaries/cif_core.dic
dictionary named 'cif_core.dic' version 2.4.1 from 2010-06-29 (14
times).

'_geom_angle_publ_flag' value 'No' changed to 'no' according
to /home/saulius/struct/CIF-dictionaries/cif_core.dic dictionary
named 'cif_core.dic' version 2.4.1 from 2010-06-29 (84
times).

'_geom_torsion_publ_flag' value 'Yes' changed to 'yes'
according to /home/saulius/struct/CIF-dictionaries/cif_core.dic
dictionary named 'cif_core.dic' version 2.4.1 from 2010-06-29 (4
times).

Automatic conversion script
Id: cif_fix_values 1715 2011-07-08 13:25:40Z adriana 

The following automatic conversions were performed:

'_exptl_crystal_density_meas' value 'not measured' was changed to '?'
- the value is perceived as not measured.

Automatic conversion script
Id: cif_fix_values 3008 2015-01-20 13:52:24Z robertas 
;
_cod_original_sg_symbol_H-M 'C 2/c'
_cod_database_code 2013172
_cod_database_fobs_code 2013172

loop_
_symmetry_equiv_pos_as_xyz
'x, y, z'
'-x, y, -z+1/2'
'x+1/2, y+1/2, z'
'-x+1/2, y+1/2, -z+1/2'
'-x, -y, -z'
'x, -y, z-1/2'
'-x+1/2, -y+1/2, -z'
'x+1/2, -y+1/2, z-1/2'

loop_
_atom_site_label
_atom_site_fract_x
_atom_site_fract_y
_atom_site_fract_z
_atom_site_U_iso_or_equiv
_atom_site_adp_type
_atom_site_calc_flag
_atom_site_refinement_flags
_atom_site_occupancy
_atom_site_disorder_assembly
_atom_site_disorder_group
_atom_site_type_symbol
O1 0.25443(4) 0.26241(7) 0.28059(11) 0.0203(3) Uani d . 1 . . O
O2 0.19954(4) -0.00574(8) 0.29658(12) 0.0258(3) Uani d . 1 . . O
O3 0.37567(4) 0.17370(8) 0.58226(10) 0.0200(3) Uani d . 1 . . O
O4 0.26055(4) -0.05153(8) 0.47414(12) 0.0255(3) Uani d . 1 . . O
O5 0.04300(4) 0.07614(9) -0.13712(11) 0.0235(3) Uani d . 1 . . O
O6 0.04357(4) 0.00832(8) 0.11638(11) 0.0226(3) Uani d . 1 . . O
C1 0.21611(5) 0.23798(12) 0.20795(16) 0.0202(3) Uani d . 1 . . C
C2 0.19619(5) 0.15150(11) 0.20635(15) 0.0186(3) Uani d . 1 . . C
C3 0.21569(5) 0.07678(11) 0.29275(15) 0.0187(3) Uani d . 1 . . C
C4 0.25561(5) 0.10398(11) 0.37380(15) 0.0179(3) Uani d . 1 . . C
C5 0.27759(5) 0.03787(11) 0.46253(15) 0.0184(3) Uani d . 1 . . C
C6 0.31707(5) 0.06190(11) 0.53551(15) 0.0188(3) Uani d . 1 . . C
C7 0.33570(5) 0.15245(11) 0.51419(14) 0.0174(3) Uani d . 1 . . C
C8 0.31453(5) 0.22233(11) 0.43204(15) 0.0174(3) Uani d . 1 . . C
C9 0.27460(5) 0.19491(11) 0.36318(14) 0.0174(3) Uani d . 1 . . C
C10 0.33457(5) 0.31758(11) 0.42953(15) 0.0189(3) Uani d . 1 . . C
C11 0.37719(6) 0.32919(12) 0.47675(15) 0.0208(3) Uani d . 1 . . C
C12 0.40561(5) 0.24402(11) 0.51903(15) 0.0199(3) Uani d . 1 . . C
C13 0.42695(6) 0.19634(13) 0.39810(17) 0.0253(4) Uani d . 1 . . C
C14 0.44217(6) 0.26784(13) 0.62517(17) 0.0251(4) Uani d . 1 . . C
C15 0.34097(5) -0.01082(12) 0.62519(16) 0.0213(3) Uani d . 1 . . C
C16 0.37070(5) -0.07565(11) 0.54441(16) 0.0213(3) Uani d . 1 . . C
C17 0.41601(6) -0.08309(11) 0.54912(16) 0.0241(4) Uani d . 1 . . C
C18 0.44000(7) -0.15189(15) 0.4592(2) 0.0372(5) Uani d . 1 . . C
C19 0.44712(6) -0.02738(16) 0.6417(2) 0.0340(5) Uani d . 1 . . C
C20 0.15587(5) 0.13151(11) 0.11695(15) 0.0179(3) Uani d . 1 . . C
C21 0.15403(6) 0.16557(11) -0.01475(16) 0.0208(3) Uani d . 1 . . C
C22 0.11633(6) 0.14755(12) -0.09792(16) 0.0216(3) Uani d . 1 . . C
C23 0.08002(5) 0.09536(11) -0.05191(15) 0.0184(3) Uani d . 1 . . C
C24 0.08127(5) 0.06060(11) 0.07890(15) 0.0175(3) Uani d . 1 . . C
C25 0.11895(5) 0.07757(11) 0.16199(15) 0.0185(3) Uani d . 1 . . C
H1 0.2060(6) 0.2924(13) 0.1571(17) 0.023(4) Uiso d . 1 . . H
H4 0.2349(7) -0.0522(15) 0.416(2) 0.045(6) Uiso d . 1 . . H
H5 0.0222(8) 0.0489(16) -0.096(2) 0.042(6) Uiso d . 1 . . H
H6 0.0475(8) -0.0177(16) 0.196(2) 0.050(6) Uiso d . 1 . . H
H10 0.3169(6) 0.3696(13) 0.3977(18) 0.028(5) Uiso d . 1 . . H
H11 0.3920(6) 0.3900(13) 0.4821(17) 0.023(4) Uiso d . 1 . . H
H13A 0.4479(7) 0.2421(14) 0.3577(19) 0.031(5) Uiso d . 1 . . H
H13B 0.4030(6) 0.1757(13) 0.3293(19) 0.029(5) Uiso d . 1 . . H
H13C 0.4450(6) 0.1400(14) 0.4287(18) 0.029(5) Uiso d . 1 . . H
H14A 0.4282(6) 0.2958(13) 0.705(2) 0.030(5) Uiso d . 1 . . H
H14B 0.4598(6) 0.2091(14) 0.6511(18) 0.030(5) Uiso d . 1 . . H
H14C 0.4645(7) 0.3138(14) 0.5872(19) 0.034(5) Uiso d . 1 . . H
H15A 0.3586(6) 0.0218(12) 0.6968(17) 0.020(4) Uiso d . 1 . . H
H15B 0.3171(6) -0.0514(13) 0.6679(18) 0.030(5) Uiso d . 1 . . H
H16 0.3532(6) -0.1148(13) 0.4798(18) 0.025(5) Uiso d . 1 . . H
H18A 0.4616(7) -0.1162(15) 0.401(2) 0.041(6) Uiso d . 1 . . H
H18B 0.4174(8) -0.1859(16) 0.397(2) 0.051(6) Uiso d . 1 . . H
H18C 0.4582(8) -0.1979(17) 0.511(2) 0.054(7) Uiso d . 1 . . H
H19A 0.4697(8) 0.0125(17) 0.593(2) 0.056(7) Uiso d . 1 . . H
H19B 0.4660(8) -0.0721(17) 0.700(2) 0.060(7) Uiso d . 1 . . H
H19C 0.4304(7) 0.0197(15) 0.697(2) 0.042(6) Uiso d . 1 . . H
H21 0.1798(6) 0.2009(13) -0.0458(18) 0.025(5) Uiso d . 1 . . H
H22 0.1154(6) 0.1692(13) -0.1879(18) 0.025(5) Uiso d . 1 . . H
H25 0.1200(6) 0.0516(12) 0.2534(18) 0.022(4) Uiso d . 1 . . H

loop_
_atom_site_aniso_label
_atom_site_aniso_U_11
_atom_site_aniso_U_22
_atom_site_aniso_U_33
_atom_site_aniso_U_12
_atom_site_aniso_U_13
_atom_site_aniso_U_23
O1 0.0191(6) 0.0184(6) 0.0232(6) 0.0009(4) -0.0049(4) 0.0026(4)
O2 0.0238(6) 0.0203(6) 0.0328(7) -0.0036(5) -0.0069(5) 0.0041(5)
O3 0.0188(6) 0.0223(6) 0.0187(5) -0.0026(4) -0.0026(4) 0.0024(4)
O4 0.0218(6) 0.0209(6) 0.0334(7) -0.0048(5) -0.0061(5) 0.0079(5)
O5 0.0200(6) 0.0350(7) 0.0154(5) -0.0037(5) -0.0036(5) 0.0008(5)
O6 0.0180(5) 0.0328(7) 0.0166(6) -0.0040(5) -0.0032(4) 0.0050(5)
C1 0.0176(8) 0.0233(8) 0.0196(8) 0.0034(6) -0.0033(6) 0.0016(6)
C2 0.0169(8) 0.0207(8) 0.0182(8) 0.0021(6) 0.0018(6) -0.0012(6)
C3 0.0175(8) 0.0201(8) 0.0187(7) 0.0011(6) 0.0025(6) -0.0001(6)
C4 0.0156(7) 0.0200(8) 0.0183(7) 0.0018(6) 0.0017(6) 0.0002(6)
C5 0.0177(8) 0.0176(8) 0.0202(8) -0.0002(6) 0.0038(6) 0.0018(6)
C6 0.0180(8) 0.0213(8) 0.0171(7) 0.0024(6) 0.0022(6) 0.0025(6)
C7 0.0144(7) 0.0228(8) 0.0150(7) 0.0004(6) 0.0011(6) -0.0020(6)
C8 0.0170(8) 0.0188(8) 0.0164(7) 0.0007(6) 0.0021(6) 0.0004(6)
C9 0.0170(7) 0.0186(8) 0.0167(7) 0.0042(6) 0.0012(6) 0.0022(6)
C10 0.0215(8) 0.0197(8) 0.0155(7) 0.0019(7) 0.0005(6) 0.0014(6)
C11 0.0256(9) 0.0189(8) 0.0180(8) -0.0046(7) 0.0013(6) 0.0000(6)
C12 0.0178(8) 0.0221(8) 0.0197(8) -0.0033(6) -0.0003(6) 0.0002(6)
C13 0.0231(9) 0.0311(10) 0.0219(8) 0.0022(8) 0.0012(7) -0.0004(7)
C14 0.0231(9) 0.0276(9) 0.0243(9) -0.0016(8) -0.0034(7) -0.0024(7)
C15 0.0203(8) 0.0236(8) 0.0197(8) -0.0020(7) -0.0015(6) 0.0060(7)
C16 0.0219(8) 0.0181(8) 0.0236(8) -0.0020(6) -0.0059(7) 0.0030(7)
C17 0.0240(9) 0.0220(8) 0.0263(9) -0.0010(7) -0.0010(7) 0.0079(7)
C18 0.0296(10) 0.0333(11) 0.0490(12) 0.0041(9) 0.0083(9) 0.0032(9)
C19 0.0210(9) 0.0428(12) 0.0376(11) -0.0040(8) -0.0079(8) 0.0075(9)
C20 0.0182(8) 0.0173(8) 0.0182(7) 0.0041(6) -0.0008(6) -0.0027(6)
C21 0.0196(8) 0.0216(8) 0.0215(8) -0.0002(7) 0.0025(6) 0.0007(6)
C22 0.0245(8) 0.0256(9) 0.0148(8) 0.0034(7) -0.0004(6) 0.0024(6)
C23 0.0188(8) 0.0207(8) 0.0155(7) 0.0037(6) -0.0040(6) -0.0025(6)
C24 0.0177(8) 0.0177(8) 0.0172(7) 0.0020(6) 0.0015(6) -0.0016(6)
C25 0.0190(8) 0.0214(8) 0.0149(8) 0.0029(6) -0.0014(6) 0.0006(6)

loop_
_atom_type_symbol
_atom_type_description
_atom_type_scat_dispersion_real
_atom_type_scat_dispersion_imag
_atom_type_scat_source
C C 0.0033 0.0016 'International Tables Vol C Tables 4.2.6.8 and 6.1.1.4'
H H 0.0000 0.0000 'International Tables Vol C Tables 4.2.6.8 and 6.1.1.4'
O O 0.0106 0.0060 'International Tables Vol C Tables 4.2.6.8 and 6.1.1.4'

loop_
_geom_angle_atom_site_label_1
_geom_angle_atom_site_label_2
_geom_angle_atom_site_label_3
_geom_angle
_geom_angle_publ_flag
C1 O1 C9 118.57(12) yes
C7 O3 C12 116.27(11) yes
C5 O4 H4 104.2(13) no
C23 O5 H5 110.7(15) no
C24 O6 H6 112.4(14) no
C2 C1 O1 125.64(14) yes
C2 C1 H1 125.7(10) no
O1 C1 H1 108.6(10) no
C1 C2 C3 118.52(14) yes
C1 C2 C20 120.88(14) no
C3 C2 C20 120.59(14) no
O2 C3 C4 121.61(14) yes
O2 C3 C2 122.65(14) yes
C4 C3 C2 115.73(13) yes
C9 C4 C5 117.95(14) no
C9 C4 C3 120.84(14) no
C5 C4 C3 121.16(14) no
O4 C5 C6 118.79(13) no
O4 C5 C4 119.68(13) no
C6 C5 C4 121.50(14) no
C5 C6 C7 117.47(14) yes
C5 C6 C15 120.62(14) no
C7 C6 C15 121.70(14) no
O3 C7 C6 116.90(13) no
O3 C7 C8 119.50(13) no
C6 C7 C8 123.54(14) no
C9 C8 C7 116.34(14) no
C9 C8 C10 125.16(14) no
C7 C8 C10 118.46(13) no
O1 C9 C8 116.41(13) no
O1 C9 C4 120.59(13) no
C8 C9 C4 122.99(14) no
C11 C10 C8 118.59(15) no
C11 C10 H10 121.6(11) no
C8 C10 H10 119.8(11) no
C10 C11 C12 120.37(15) no
C10 C11 H11 123.2(10) no
C12 C11 H11 116.4(10) no
O3 C12 C11 108.72(12) yes
O3 C12 C14 105.25(12) no
C11 C12 C14 113.07(14) no
O3 C12 C13 107.83(13) yes
C11 C12 C13 111.05(13) no
C14 C12 C13 110.61(13) no
C12 C13 H13A 108.2(11) no
C12 C13 H13B 111.8(10) no
H13A C13 H13B 109.7(15) no
C12 C13 H13C 109.3(10) no
H13A C13 H13C 108.3(15) no
H13B C13 H13C 109.4(15) no
C12 C14 H14A 110.4(11) no
C12 C14 H14B 110.2(11) no
H14A C14 H14B 110.0(15) no
C12 C14 H14C 109.4(11) no
H14A C14 H14C 109.9(15) no
H14B C14 H14C 106.9(15) no
C16 C15 C6 110.69(13) no
C16 C15 H15A 111.8(10) no
C6 C15 H15A 109.9(10) no
C16 C15 H15B 107.6(11) no
C6 C15 H15B 108.6(10) no
H15A C15 H15B 108.1(14) no
C17 C16 C15 128.17(15) yes
C17 C16 H16 118.7(10) no
C15 C16 H16 113.1(10) no
C16 C17 C19 124.64(17) yes
C16 C17 C18 120.69(16) yes
C19 C17 C18 114.66(16) yes
C17 C18 H18A 109.6(12) no
C17 C18 H18B 111.1(13) no
H18A C18 H18B 107.1(17) no
C17 C18 H18C 111.2(14) no
H18A C18 H18C 107.2(18) no
H18B C18 H18C 110.6(18) no
C17 C19 H19A 113.0(13) no
C17 C19 H19B 110.0(13) no
H19A C19 H19B 105.5(18) no
C17 C19 H19C 112.9(12) no
H19A C19 H19C 103.8(18) no
H19B C19 H19C 111.2(18) no
C21 C20 C25 118.42(14) no
C21 C20 C2 120.64(14) no
C25 C20 C2 120.94(13) no
C22 C21 C20 120.71(15) no
C22 C21 H21 121.3(10) no
C20 C21 H21 118.0(10) no
C23 C22 C21 120.29(15) no
C23 C22 H22 118.9(11) no
C21 C22 H22 120.8(11) no
C22 C23 O5 119.65(14) no
C22 C23 C24 119.85(14) no
O5 C23 C24 120.49(14) no
C25 C24 O6 123.83(14) no
C25 C24 C23 120.15(14) no
O6 C24 C23 116.01(13) no
C24 C25 C20 120.56(14) no
C24 C25 H25 119.9(10) no
C20 C25 H25 119.5(10) no

loop_
_geom_bond_atom_site_label_1
_geom_bond_atom_site_label_2
_geom_bond_site_symmetry_2
_geom_bond_distance
_geom_bond_publ_flag
O1 C1 . 1.3578(18) yes
O1 C9 . 1.3736(17) yes
O2 C3 . 1.2477(19) no
O3 C7 . 1.3645(18) yes
O3 C12 . 1.4686(18) no
O4 C5 . 1.3519(18) yes
O4 H4 . 0.93(2) no
O5 C23 . 1.3809(18) yes
O5 H5 . 0.83(2) no
O6 C24 . 1.3803(18) yes
O6 H6 . 0.88(2) no
C1 C2 . 1.342(2) yes
C1 H1 . 0.957(18) no
C2 C3 . 1.459(2) yes
C2 C20 . 1.481(2) no
C3 C4 . 1.449(2) no
C4 C9 . 1.393(2) yes
C4 C5 . 1.420(2) no
C5 C6 . 1.386(2) no
C6 C7 . 1.397(2) no
C6 C15 . 1.511(2) yes
C7 C8 . 1.406(2) yes
C8 C9 . 1.389(2) yes
C8 C10 . 1.455(2) no
C10 C11 . 1.326(2) no
C10 H10 . 0.942(19) no
C11 C12 . 1.505(2) yes
C11 H11 . 0.954(18) no
C12 C14 . 1.517(2) no
C12 C13 . 1.524(2) no
C13 H13A . 0.98(2) no
C13 H13B . 1.008(19) no
C13 H13C . 0.991(19) no
C14 H14A . 0.98(2) no
C14 H14B . 1.000(19) no
C14 H14C . 1.00(2) no
C15 C16 . 1.503(2) yes
C15 H15A . 0.979(17) no
C15 H15B . 1.001(19) no
C16 C17 . 1.325(2) yes
C16 H16 . 0.978(18) no
C17 C19 . 1.494(2) no
C17 C18 . 1.501(3) no
C18 H18A . 1.00(2) no
C18 H18B . 1.01(2) no
C18 H18C . 0.98(2) no
C19 H19A . 1.00(2) no
C19 H19B . 1.00(2) no
C19 H19C . 1.00(2) no
C20 C21 . 1.395(2) no
C20 C25 . 1.399(2) no
C21 C22 . 1.381(2) no
C21 H21 . 0.958(19) no
C22 C23 . 1.375(2) no
C22 H22 . 0.945(18) no
C23 C24 . 1.390(2) no
C24 C25 . 1.377(2) no
C25 H25 . 0.980(18) no

loop_
_geom_hbond_atom_site_label_D
_geom_hbond_atom_site_label_H
_geom_hbond_atom_site_label_A
_geom_hbond_site_symmetry_A
_geom_hbond_distance_DH
_geom_hbond_distance_HA
_geom_hbond_distance_DA
_geom_hbond_angle_DHA
O4 H4 O2 . 0.93(2) 1.68(2) 2.5546(15) 154(2)
O5 H5 O6 . 0.83(2) 2.26(2) 2.6963(16) 113.0(17)
O5 H5 O6 5 0.83(2) 2.08(2) 2.7999(16) 144(2)
O6 H6 O5 6_556 0.88(2) 1.86(2) 2.7247(16) 169(2)

loop_
_geom_torsion_atom_site_label_1
_geom_torsion_atom_site_label_2
_geom_torsion_atom_site_label_3
_geom_torsion_atom_site_label_4
_geom_torsion
_geom_torsion_publ_flag
C13 C12 C11 C10 81.71(18) yes
C14 C12 C11 C10 -153.27(15) yes
O2 C3 C4 C5 -0.9(2) yes
H4 O4 C5 C4 -0.3(13) yes

loop_
_cod_related_entry_id
_cod_related_entry_database
_cod_related_entry_code
1 ChemSpider 4705
